data_7046935
loop_
_publ_author_name
'Wang, Xiuli'
'Xiong, Ying'
'Liu, Guocheng'
'Lin, Hongyan'
'Wang, Xiang'

_publ_section_title
;
 Polycarboxylate-directed semi-rigid pyridyl-amide-based various
 Ni<sup>II</sup> complexes: electrochemical properties and enhancements of
 photocatalytic activities by calcination.
;
_journal_issue 29
_journal_name_full 'Dalton transactions (Cambridge, England : 2003)'
_journal_page_first 9903
_journal_page_last 9911
_journal_paper_doi 10.1039/c8dt00836a
_journal_volume 47
_journal_year 2018
_chemical_formula_sum 'C26 H28 N4 Ni O10 S'
_chemical_formula_weight 647.29
_space_group_crystal_system monoclinic
_space_group_IT_number 13
_space_group_name_Hall '-P 2yac'
_space_group_name_H-M_alt 'P 1 2/n 1'
_symmetry_space_group_name_Hall '-P 2yac'
_symmetry_space_group_name_H-M 'P 1 2/n 1'
_atom_sites_solution_hydrogens mixed
_audit_creation_method SHELXL-2014/7
_audit_update_record
;
2017-07-24 deposited with the CCDC.
2018-07-03 downloaded from the CCDC.
;
_cell_angle_alpha 90
_cell_angle_beta 98.203(2)
_cell_angle_gamma 90
_cell_formula_units_Z 2
_cell_length_a 11.3241(14)
_cell_length_b 5.9908(7)
_cell_length_c 19.470(3)
_cell_measurement_reflns_used 2008
_cell_measurement_temperature 296(2)
_cell_measurement_theta_max 28.439
_cell_measurement_theta_min 1.967
_cell_volume 1307.3(3)
_computing_structure_refinement 'SHELXL-2014/7 (Sheldrick, 2014)'
_diffrn_ambient_temperature 296(2)
_diffrn_measured_fraction_theta_full 1.000
_diffrn_measured_fraction_theta_max 0.996
_diffrn_measurement_device_type 'CCD area detector'
_diffrn_measurement_method 'phi and omega scans'
_diffrn_radiation_type MoK\a
_diffrn_radiation_wavelength 0.71073
_diffrn_reflns_av_R_equivalents 0.0418
_diffrn_reflns_av_unetI/netI 0.0459
_diffrn_reflns_Laue_measured_fraction_full 1.000
_diffrn_reflns_Laue_measured_fraction_max 0.996
_diffrn_reflns_limit_h_max 13
_diffrn_reflns_limit_h_min -15
_diffrn_reflns_limit_k_max 7
_diffrn_reflns_limit_k_min -8
_diffrn_reflns_limit_l_max 22
_diffrn_reflns_limit_l_min -26
_diffrn_reflns_number 9260
_diffrn_reflns_point_group_measured_fraction_full 1.000
_diffrn_reflns_point_group_measured_fraction_max 0.996
_diffrn_reflns_theta_full 25.242
_diffrn_reflns_theta_max 28.439
_diffrn_reflns_theta_min 1.967
_exptl_absorpt_coefficient_mu 0.891
_exptl_absorpt_correction_T_max 0.908
_exptl_absorpt_correction_T_min 0.878
_exptl_absorpt_correction_type multi-scan
_exptl_absorpt_process_details SADABS
_exptl_crystal_colour Green
_exptl_crystal_density_diffrn 1.644
_exptl_crystal_description block
_exptl_crystal_F_000 672
_exptl_crystal_size_max 0.150
_exptl_crystal_size_mid 0.130
_exptl_crystal_size_min 0.110
_exptl_transmission_factor_max 0.908
_exptl_transmission_factor_min 0.878
_refine_diff_density_max 0.453
_refine_diff_density_min -0.454
_refine_diff_density_rms 0.072
_refine_ls_extinction_method none
_refine_ls_goodness_of_fit_ref 1.004
_refine_ls_hydrogen_treatment constr
_refine_ls_matrix_type full
_refine_ls_number_parameters 192
_refine_ls_number_reflns 3272
_refine_ls_number_restraints 0
_refine_ls_restrained_S_all 1.004
_refine_ls_R_factor_all 0.0587
_refine_ls_R_factor_gt 0.0391
_refine_ls_shift/su_max 0.000
_refine_ls_shift/su_mean 0.000
_refine_ls_structure_factor_coef Fsqd
_refine_ls_weighting_details 'w=1/[\s^2^(Fo^2^)+(0.0472P)^2^+0.7332P] where P=(Fo^2^+2Fc^2^)/3'
_refine_ls_weighting_scheme calc
_refine_ls_wR_factor_gt 0.0908
_refine_ls_wR_factor_ref 0.1003
_reflns_Friedel_coverage 0.000
_reflns_number_gt 2522
_reflns_number_total 3272
_reflns_threshold_expression 'I > 2\s(I)'
_cod_data_source_file c8dt00836a2.cif
_cod_data_source_block 1
_cod_depositor_comments
;
The following automatic conversions were performed:

'_exptl_absorpt_correction_type' value 'Multi-scan' changed to
'multi-scan' according to
/home/data/users/saulius/crontab/automatic-downloads/rss-feeds/RSC/lib/dictionaries/cif_core.dic
dictionary named 'cif_core.dic' version 2.4.2 from 2011-04-26.

Automatic conversion script
Id: cif_fix_values 4973 2017-02-22 13:04:09Z antanas 

 Adding full bibliography for 7046935--7046938.cif.
;
_cod_database_code 7046935
_shelx_shelxl_version_number 2014/7
_shelx_space_group_comment
;
The symmetry employed for this shelxl refinement is uniquely defined
by the following loop, which should always be used as a source of
symmetry information in preference to the above space-group names.
They are only intended as comments.
;
_shelx_estimated_absorpt_t_min 0.878
_shelx_estimated_absorpt_t_max 0.908

loop_
_space_group_symop_operation_xyz
'x, y, z'
'-x+1/2, y, -z+1/2'
'-x, -y, -z'
'x-1/2, -y, z-1/2'

loop_
_atom_site_label
_atom_site_type_symbol
_atom_site_fract_x
_atom_site_fract_y
_atom_site_fract_z
_atom_site_U_iso_or_equiv
_atom_site_adp_type
_atom_site_occupancy
_atom_site_site_symmetry_order
_atom_site_calc_flag
_atom_site_refinement_flags_posn
_atom_site_refinement_flags_adp
_atom_site_refinement_flags_occupancy
Ni1 Ni 0.0000 0.5000 0.5000 0.01878(12) Uani 1 2 d S . P
S1 S 0.2500 0.69478(13) 0.2500 0.0266(2) Uani 1 2 d S T P
O1 O -0.19355(16) 0.2508(4) 0.11484(10) 0.0417(5) Uani 1 1 d . . .
O1W O -0.16514(14) 0.6341(3) 0.51087(8) 0.0258(4) Uani 1 1 d . . .
H1WA H -0.1681 0.7532 0.5275 0.031 Uiso 1 1 d R U .
H1WB H -0.2006 0.5479 0.5455 0.031 Uiso 1 1 d R U .
N1 N -0.03175(17) 0.5498(3) 0.39071(9) 0.0223(4) Uani 1 1 d . . .
C1 C -0.0076(2) 0.3832(4) 0.34915(12) 0.0263(5) Uani 1 1 d . . .
H1A H 0.0209 0.2496 0.3695 0.032 Uiso 1 1 calc R U .
O2W O 0.08989(14) 0.7950(3) 0.52385(8) 0.0255(4) Uani 1 1 d . . .
H2WA H 0.1574 0.8201 0.5478 0.031 Uiso 1 1 d R U .
H2WB H 0.0864 0.8700 0.4866 0.031 Uiso 1 1 d R U .
O2 O 0.18083(16) 0.9601(3) 0.41952(8) 0.0298(4) Uani 1 1 d . . .
N2 N -0.0280(2) 0.4608(3) 0.12818(10) 0.0296(5) Uani 1 1 d . . .
H2B H 0.0458 0.4712 0.1226 0.036 Uiso 1 1 calc R U .
C2 C -0.0750(2) 0.7382(4) 0.35989(12) 0.0261(5) Uani 1 1 d . . .
H2A H -0.0941 0.8553 0.3876 0.031 Uiso 1 1 calc R U .
C3 C -0.0228(2) 0.3991(4) 0.27752(12) 0.0271(5) Uani 1 1 d . . .
H3A H -0.0048 0.2783 0.2508 0.032 Uiso 1 1 calc R U .
O3 O 0.26962(16) 0.6330(3) 0.40348(9) 0.0338(4) Uani 1 1 d . . .
C4 C -0.0926(2) 0.7668(4) 0.28871(12) 0.0278(5) Uani 1 1 d . . .
H4A H -0.1230 0.9008 0.2695 0.033 Uiso 1 1 calc R U .
C5 C -0.0649(2) 0.5953(4) 0.24605(11) 0.0234(5) Uani 1 1 d . . .
C6 C -0.0798(3) 0.6304(4) 0.16827(12) 0.0337(6) Uani 1 1 d . . .
H6A H -0.1645 0.6398 0.1513 0.040 Uiso 1 1 calc R U .
H6B H -0.0447 0.7733 0.1593 0.040 Uiso 1 1 calc R U .
C7 C -0.0934(2) 0.2878(4) 0.09962(12) 0.0262(5) Uani 1 1 d . . .
C8 C -0.0416(2) 0.1430(4) 0.04854(11) 0.0232(5) Uani 1 1 d . . .
C9 C -0.0586(2) -0.1983(4) -0.01865(12) 0.0276(5) Uani 1 1 d . . .
H9A H -0.0985 -0.3313 -0.0308 0.033 Uiso 1 1 calc R U .
C10 C -0.0996(2) -0.0575(4) 0.02897(12) 0.0258(5) Uani 1 1 d . . .
H10A H -0.1671 -0.0970 0.0483 0.031 Uiso 1 1 calc R U .
C11 C 0.2434(2) 0.8934(4) 0.31230(12) 0.0233(5) Uani 1 1 d . . .
C12 C 0.2454(2) 1.1041(4) 0.28557(12) 0.0292(5) Uani 1 1 d . . .
H12A H 0.2412 1.2332 0.3116 0.035 Uiso 1 1 calc R U .
C13 C 0.2313(2) 0.8234(4) 0.38445(12) 0.0234(5) Uani 1 1 d . . .

loop_
_atom_site_aniso_label
_atom_site_aniso_U_11
_atom_site_aniso_U_22
_atom_site_aniso_U_33
_atom_site_aniso_U_23
_atom_site_aniso_U_13
_atom_site_aniso_U_12
Ni1 0.0241(2) 0.0166(2) 0.0161(2) 0.00037(15) 0.00461(15) 0.00205(17)
S1 0.0414(5) 0.0148(4) 0.0259(4) 0.000 0.0126(4) 0.000
O1 0.0324(10) 0.0573(13) 0.0373(11) -0.0136(10) 0.0115(8) -0.0049(9)
O1W 0.0301(9) 0.0213(8) 0.0272(8) 0.0000(7) 0.0087(7) 0.0054(7)
N1 0.0269(10) 0.0210(10) 0.0194(9) 0.0009(7) 0.0048(8) -0.0001(8)
C1 0.0366(13) 0.0192(11) 0.0233(12) 0.0012(9) 0.0048(10) 0.0043(10)
O2W 0.0334(9) 0.0219(8) 0.0211(8) 0.0018(7) 0.0036(7) -0.0022(7)
O2 0.0447(10) 0.0239(9) 0.0230(8) -0.0016(7) 0.0131(8) 0.0004(8)
N2 0.0375(12) 0.0309(12) 0.0207(10) -0.0054(8) 0.0050(9) -0.0009(9)
C2 0.0334(13) 0.0204(11) 0.0243(12) -0.0036(9) 0.0038(10) 0.0022(10)
C3 0.0396(14) 0.0208(12) 0.0216(12) -0.0038(9) 0.0070(10) 0.0023(11)
O3 0.0442(10) 0.0259(9) 0.0338(10) 0.0088(8) 0.0145(8) 0.0069(8)
C4 0.0396(14) 0.0202(12) 0.0231(12) 0.0040(9) 0.0027(10) 0.0052(10)
C5 0.0285(12) 0.0236(11) 0.0184(11) 0.0004(9) 0.0042(9) -0.0005(10)
C6 0.0510(16) 0.0278(13) 0.0219(12) -0.0005(10) 0.0036(11) 0.0058(12)
C7 0.0302(12) 0.0300(13) 0.0170(11) 0.0006(9) -0.0007(9) 0.0012(10)
C8 0.0255(11) 0.0283(12) 0.0149(10) 0.0018(9) -0.0002(9) -0.0001(10)
C9 0.0314(13) 0.0262(12) 0.0247(12) -0.0017(10) 0.0022(10) -0.0079(11)
C10 0.0264(12) 0.0283(12) 0.0226(11) 0.0023(9) 0.0034(9) -0.0048(10)
C11 0.0293(12) 0.0193(11) 0.0229(11) 0.0002(9) 0.0091(9) 0.0008(9)
C12 0.0460(15) 0.0193(12) 0.0246(12) -0.0026(10) 0.0131(11) 0.0005(11)
C13 0.0279(12) 0.0213(11) 0.0214(11) 0.0014(9) 0.0044(9) -0.0033(10)

loop_
_atom_type_symbol
_atom_type_description
_atom_type_scat_dispersion_real
_atom_type_scat_dispersion_imag
_atom_type_scat_source
C C 0.0033 0.0016 'International Tables Vol C Tables 4.2.6.8 and 6.1.1.4'
H H 0.0000 0.0000 'International Tables Vol C Tables 4.2.6.8 and 6.1.1.4'
N N 0.0061 0.0033 'International Tables Vol C Tables 4.2.6.8 and 6.1.1.4'
O O 0.0106 0.0060 'International Tables Vol C Tables 4.2.6.8 and 6.1.1.4'
S S 0.1246 0.1234 'International Tables Vol C Tables 4.2.6.8 and 6.1.1.4'
Ni Ni 0.3393 1.1124 'International Tables Vol C Tables 4.2.6.8 and 6.1.1.4'

loop_
_geom_angle_atom_site_label_1
_geom_angle_atom_site_label_2
_geom_angle_atom_site_label_3
_geom_angle
_geom_angle_site_symmetry_1
_geom_angle_site_symmetry_3
O2W Ni1 O2W 180.0 3_566 .
O2W Ni1 O1W 86.07(6) 3_566 .
O2W Ni1 O1W 93.93(6) . .
O2W Ni1 O1W 93.93(6) 3_566 3_566
O2W Ni1 O1W 86.07(6) . 3_566
O1W Ni1 O1W 180.0 . 3_566
O2W Ni1 N1 96.47(7) 3_566 3_566
O2W Ni1 N1 83.53(7) . 3_566
O1W Ni1 N1 88.76(7) . 3_566
O1W Ni1 N1 91.24(7) 3_566 3_566
O2W Ni1 N1 83.53(7) 3_566 .
O2W Ni1 N1 96.47(7) . .
O1W Ni1 N1 91.24(7) . .
O1W Ni1 N1 88.76(7) 3_566 .
N1 Ni1 N1 180.00(10) 3_566 .
C11 S1 C11 91.69(16) 2 .
C1 N1 C2 116.84(19) . .
C1 N1 Ni1 118.72(15) . .
C2 N1 Ni1 124.44(15) . .
N1 C1 C3 123.5(2) . .
C7 N2 C6 121.3(2) . .
N1 C2 C4 123.1(2) . .
C5 C3 C1 119.5(2) . .
C2 C4 C5 119.8(2) . .
C3 C5 C4 117.4(2) . .
C3 C5 C6 123.0(2) . .
C4 C5 C6 119.6(2) . .
N2 C6 C5 116.3(2) . .
O1 C7 N2 120.6(2) . .
O1 C7 C8 121.0(2) . .
N2 C7 C8 118.4(2) . .
C9 C8 C10 118.2(2) 3 .
C9 C8 C7 124.1(2) 3 .
C10 C8 C7 117.7(2) . .
C10 C9 C8 120.6(2) . 3
C9 C10 C8 121.2(2) . .
C12 C11 C13 128.9(2) . .
C12 C11 S1 111.60(17) . .
C13 C11 S1 119.46(17) . .
C11 C12 C12 112.54(13) . 2
O2 C13 O3 126.6(2) . .
O2 C13 C11 116.0(2) . .
O3 C13 C11 117.3(2) . .

loop_
_geom_bond_atom_site_label_1
_geom_bond_atom_site_label_2
_geom_bond_distance
_geom_bond_site_symmetry_2
Ni1 O2W 2.0592(16) 3_566
Ni1 O2W 2.0593(16) .
Ni1 O1W 2.0737(15) .
Ni1 O1W 2.0737(15) 3_566
Ni1 N1 2.1277(18) 3_566
Ni1 N1 2.1278(18) .
S1 C11 1.709(2) 2
S1 C11 1.709(2) .
O1 C7 1.233(3) .
N1 C1 1.338(3) .
N1 C2 1.338(3) .
C1 C3 1.384(3) .
O2 C13 1.255(3) .
N2 C7 1.347(3) .
N2 C6 1.455(3) .
C2 C4 1.382(3) .
C3 C5 1.379(3) .
O3 C13 1.257(3) .
C4 C5 1.385(3) .
C5 C6 1.514(3) .
C7 C8 1.501(3) .
C8 C9 1.387(3) 3
C8 C10 1.395(3) .
C9 C10 1.382(3) .
C9 C8 1.387(3) 3
C11 C12 1.367(3) .
C11 C13 1.491(3) .
C12 C12 1.404(5) 2
